data_7203427
loop_
_publ_author_name
'Shirahata, Takashi'
'Kibune, Megumi'
'Maesato, Mitsuhiko'
'Kawashima, Tomohito'
'Saito, Gunzi'
'Imakubo, Tatsuro'

_publ_section_title
;
 New organic conductors based on dibromo- and diiodo-TSeFs with
 magnetic and non-magnetic MX4 counter anions (M = Fe, Ga; X = Cl, Br)
;
_journal_issue 33
_journal_name_full 'Journal of Materials Chemistry'
_journal_page_first 3381
_journal_paper_doi 10.1039/b605420j
_journal_volume 16
_journal_year 2006
_chemical_formula_sum 'C16 H8 Cl4 Fe I4 S4 Se8'
_chemical_formula_weight 1665.39
_chemical_name_systematic
;
?
;
_space_group_IT_number 72
_symmetry_cell_setting orthorhombic
_symmetry_space_group_name_Hall '-I 2 2c'
_symmetry_space_group_name_H-M 'I b a m'
_atom_sites_solution_hydrogens geom
_atom_sites_solution_primary direct
_atom_sites_solution_secondary difmap
_audit_creation_method SHELXL-97
_cell_angle_alpha 90.00
_cell_angle_beta 90.00
_cell_angle_gamma 90.00
_cell_formula_units_Z 4
_cell_length_a 7.3104(15)
_cell_length_b 35.755(8)
_cell_length_c 13.552(3)
_cell_measurement_reflns_used 2440
_cell_measurement_temperature 293
_cell_measurement_theta_max 27.85
_cell_measurement_theta_min 2.84
_cell_volume 3542.3(13)
_computing_cell_refinement 'Bruker SMART'
_computing_data_collection 'Bruker SMART'
_computing_data_reduction 'Bruker SAINT'
_computing_molecular_graphics 'Bruker SHELXTL'
_computing_publication_material 'Bruker SHELXTL'
_computing_structure_refinement 'SHELXL-97 (Sheldrick, 1997)'
_computing_structure_solution 'SHELXS-97 (Sheldrick, 1990)'
_diffrn_ambient_temperature 293
_diffrn_detector_area_resol_mean 8.366
_diffrn_measured_fraction_theta_full 0.996
_diffrn_measured_fraction_theta_max 0.996
_diffrn_measurement_device_type 'CCD area detector'
_diffrn_measurement_method 'phi and omega scans'
_diffrn_radiation_monochromator graphite
_diffrn_radiation_source 'fine-focus sealed tube'
_diffrn_radiation_type MoK\a
_diffrn_radiation_wavelength 0.71073
_diffrn_reflns_av_R_equivalents 0.0391
_diffrn_reflns_av_sigmaI/netI 0.0439
_diffrn_reflns_limit_h_max 9
_diffrn_reflns_limit_h_min -9
_diffrn_reflns_limit_k_max 47
_diffrn_reflns_limit_k_min -29
_diffrn_reflns_limit_l_max 18
_diffrn_reflns_limit_l_min -17
_diffrn_reflns_number 12642
_diffrn_reflns_theta_full 28.35
_diffrn_reflns_theta_max 28.35
_diffrn_reflns_theta_min 1.14
_diffrn_standards_number 69
_exptl_absorpt_coefficient_mu 12.683
_exptl_absorpt_correction_T_max 0.8836
_exptl_absorpt_correction_T_min 0.2521
_exptl_absorpt_correction_type empirical
_exptl_absorpt_process_details
;
SADABS; Sheldrick, 1996
;
_exptl_crystal_colour black
_exptl_crystal_density_diffrn 3.123
_exptl_crystal_density_method 'not measured'
_exptl_crystal_description plate
_exptl_crystal_F_000 2984
_exptl_crystal_size_max 0.15
_exptl_crystal_size_mid 0.05
_exptl_crystal_size_min 0.01
_refine_diff_density_max 1.347
_refine_diff_density_min -0.872
_refine_diff_density_rms 0.296
_refine_ls_extinction_method none
_refine_ls_goodness_of_fit_ref 1.061
_refine_ls_hydrogen_treatment constr
_refine_ls_matrix_type full
_refine_ls_number_parameters 97
_refine_ls_number_reflns 2303
_refine_ls_number_restraints 2
_refine_ls_restrained_S_all 1.061
_refine_ls_R_factor_all 0.0567
_refine_ls_R_factor_gt 0.0385
_refine_ls_shift/su_max 0.001
_refine_ls_shift/su_mean 0.000
_refine_ls_structure_factor_coef Fsqd
_refine_ls_weighting_details 'calc w=1/[\s^2^(Fo^2^)+(0.0723P)^2^+2.1799P] where P=(Fo^2^+2Fc^2^)/3'
_refine_ls_weighting_scheme calc
_refine_ls_wR_factor_gt 0.1045
_refine_ls_wR_factor_ref 0.1266
_reflns_number_gt 1711
_reflns_number_total 2303
_reflns_threshold_expression >2sigma(I)
_cod_data_source_file b605420j.txt
_cod_data_source_block (DIETSe)2FeCl4
_cod_depositor_comments
;
The following automatic conversions were performed:
'_symmetry_cell_setting' value 'Orthorhombic' changed to 'orthorhombic'
according to '/home/saulius/struct/CIF-dictionaries/cif_core.dic'
dictionary named 'cif_core.dic' version 2.4.1 from 2010-06-29.

Automatic conversion script
Id: cif_fix_enum 1527 2010-12-29 10:47:43Z saulius 
;
_cod_original_sg_symbol_H-M Ibam
_cod_database_code 7203427

loop_
_symmetry_equiv_pos_as_xyz
'x, y, z'
'-x, -y, z'
'-x+1/2, y+1/2, -z'
'x+1/2, -y+1/2, -z'
'x+1/2, y+1/2, z+1/2'
'-x+1/2, -y+1/2, z+1/2'
'-x+1, y+1, -z+1/2'
'x+1, -y+1, -z+1/2'
'-x, -y, -z'
'x, y, -z'
'x-1/2, -y-1/2, z'
'-x-1/2, y-1/2, z'
'-x+1/2, -y+1/2, -z+1/2'
'x+1/2, y+1/2, -z+1/2'
'x, -y, z+1/2'
'-x, y, z+1/2'

loop_
_atom_site_label
_atom_site_type_symbol
_atom_site_fract_x
_atom_site_fract_y
_atom_site_fract_z
_atom_site_U_iso_or_equiv
_atom_site_adp_type
_atom_site_occupancy
_atom_site_symmetry_multiplicity
_atom_site_calc_flag
_atom_site_refinement_flags
_atom_site_disorder_assembly
_atom_site_disorder_group
I1 I 0.18043(5) 0.367402(12) 0.36391(3) 0.03489(17) Uani 1 1 d . . .
Se1 Se 0.16846(8) 0.273964(16) 0.38284(4) 0.03060(18) Uani 1 1 d . . .
Se2 Se 0.17285(8) 0.179269(16) 0.38308(4) 0.03022(18) Uani 1 1 d . . .
S1 S 0.1734(2) 0.09447(5) 0.37110(11) 0.0395(4) Uani 1 1 d . . .
C1 C 0.1709(10) 0.2450(2) 0.5000 0.0267(16) Uani 1 2 d S . .
C2 C 0.1708(9) 0.2074(2) 0.5000 0.0269(16) Uani 1 2 d S . .
C3 C 0.1751(6) 0.31982(15) 0.4506(4) 0.0251(11) Uani 1 1 d . . .
C4 C 0.1746(7) 0.13274(15) 0.4502(4) 0.0290(12) Uani 1 1 d . . .
C5A C 0.223(2) 0.0563(4) 0.4535(11) 0.056(4) Uani 0.50 1 d PD . .
H5A1 H 0.2031 0.0328 0.4194 0.068 Uiso 0.50 1 calc PR . .
H5A2 H 0.3506 0.0574 0.4728 0.068 Uiso 0.50 1 calc PR . .
C5B C 0.103(2) 0.0578(4) 0.4544(10) 0.049(4) Uani 0.50 1 d PD . .
H5B1 H -0.0235 0.0620 0.4738 0.058 Uiso 0.50 1 calc PR . .
H5B2 H 0.1086 0.0339 0.4205 0.058 Uiso 0.50 1 calc PR . .
Fe1 Fe 0.5000 0.0000 0.2500 0.0631(6) Uani 1 4 d S . .
Cl1 Cl 0.3234(4) 0.03526(8) 0.1605(2) 0.1021(10) Uani 1 1 d . . .

loop_
_atom_site_aniso_label
_atom_site_aniso_U_11
_atom_site_aniso_U_22
_atom_site_aniso_U_33
_atom_site_aniso_U_23
_atom_site_aniso_U_13
_atom_site_aniso_U_12
I1 0.0388(3) 0.0281(3) 0.0378(3) 0.01105(16) -0.00331(16) 0.00007(15)
Se1 0.0459(4) 0.0234(4) 0.0225(3) -0.0003(2) -0.0008(2) 0.0004(2)
Se2 0.0414(4) 0.0227(3) 0.0266(3) -0.0011(2) 0.0011(2) -0.0006(2)
S1 0.0550(10) 0.0244(8) 0.0391(8) -0.0072(6) 0.0046(7) -0.0017(7)
C1 0.030(4) 0.025(4) 0.025(4) 0.000 0.000 0.000(3)
C2 0.026(4) 0.027(4) 0.028(4) 0.000 0.000 -0.001(3)
C3 0.026(3) 0.022(3) 0.027(3) 0.002(2) 0.000(2) -0.001(2)
C4 0.035(3) 0.018(3) 0.033(3) 0.004(2) 0.003(2) 0.000(2)
C5A 0.075(11) 0.023(7) 0.071(10) 0.011(6) 0.023(10) 0.006(8)
C5B 0.077(10) 0.021(7) 0.047(7) 0.003(5) -0.003(8) -0.020(8)
Fe1 0.0873(16) 0.0228(10) 0.0793(16) 0.000 0.000 0.000
Cl1 0.134(3) 0.0467(15) 0.126(2) 0.0148(15) -0.0331(18) 0.0127(14)

loop_
_atom_type_symbol
_atom_type_description
_atom_type_scat_dispersion_real
_atom_type_scat_dispersion_imag
_atom_type_scat_source
C C 0.0033 0.0016 'International Tables Vol C Tables 4.2.6.8 and 6.1.1.4'
H H 0.0000 0.0000 'International Tables Vol C Tables 4.2.6.8 and 6.1.1.4'
S S 0.1246 0.1234 'International Tables Vol C Tables 4.2.6.8 and 6.1.1.4'
Cl Cl 0.1484 0.1585 'International Tables Vol C Tables 4.2.6.8 and 6.1.1.4'
Fe Fe 0.3463 0.8444 'International Tables Vol C Tables 4.2.6.8 and 6.1.1.4'
Se Se -0.0929 2.2259 'International Tables Vol C Tables 4.2.6.8 and 6.1.1.4'
I I -0.4742 1.8119 'International Tables Vol C Tables 4.2.6.8 and 6.1.1.4'

loop_
_geom_angle_atom_site_label_1
_geom_angle_atom_site_label_2
_geom_angle_atom_site_label_3
_geom_angle
_geom_angle_site_symmetry_1
_geom_angle_site_symmetry_3
_geom_angle_publ_flag
C3 Se1 C1 93.8(3) . . ?
C2 Se2 C4 93.8(3) . . ?
C4 S1 C5A 102.3(5) . . ?
C4 S1 C5B 100.8(5) . . ?
C5A S1 C5B 28.3(5) . . ?
C2 C1 Se1 123.1(2) . 10_556 ?
C2 C1 Se1 123.1(2) . . ?
Se1 C1 Se1 113.8(4) 10_556 . ?
C1 C2 Se2 122.4(2) . . ?
C1 C2 Se2 122.4(2) . 10_556 ?
Se2 C2 Se2 115.1(4) . 10_556 ?
C3 C3 Se1 119.23(15) 10_556 . ?
C3 C3 I1 124.61(14) 10_556 . ?
Se1 C3 I1 116.2(2) . . ?
C4 C4 S1 128.09(19) 10_556 . ?
C4 C4 Se2 118.67(18) 10_556 . ?
S1 C4 Se2 113.2(3) . . ?
C5B C5A S1 111.4(10) 10_556 . ?
C5B C5A H5A1 109.3 10_556 . ?
S1 C5A H5A1 109.3 . . ?
C5B C5A H5A2 109.3 10_556 . ?
S1 C5A H5A2 109.3 . . ?
H5A1 C5A H5A2 108.0 . . ?
C5A C5B S1 111.7(10) 10_556 . ?
C5A C5B H5B1 109.3 10_556 . ?
S1 C5B H5B1 109.3 . . ?
C5A C5B H5B2 109.3 10_556 . ?
S1 C5B H5B2 109.3 . . ?
H5B1 C5B H5B2 107.9 . . ?
Cl1 Fe1 Cl1 109.11(16) 7_545 . ?
Cl1 Fe1 Cl1 107.13(17) 7_545 2_655 ?
Cl1 Fe1 Cl1 112.22(18) . 2_655 ?
Cl1 Fe1 Cl1 112.22(18) 7_545 8_445 ?
Cl1 Fe1 Cl1 107.13(17) . 8_445 ?
Cl1 Fe1 Cl1 109.11(16) 2_655 8_445 ?

loop_
_geom_bond_atom_site_label_1
_geom_bond_atom_site_label_2
_geom_bond_distance
_geom_bond_site_symmetry_2
_geom_bond_publ_flag
I1 C3 2.068(5) . ?
Se1 C3 1.880(5) . ?
Se1 C1 1.895(4) . ?
Se2 C2 1.877(4) . ?
Se2 C4 1.896(5) . ?
S1 C4 1.738(6) . ?
S1 C5A 1.799(15) . ?
S1 C5B 1.806(13) . ?
C1 C2 1.345(12) . ?
C1 Se1 1.895(4) 10_556 ?
C2 Se2 1.877(4) 10_556 ?
C3 C3 1.340(10) 10_556 ?
C4 C4 1.349(11) 10_556 ?
C5A C5B 1.530(7) 10_556 ?
C5A H5A1 0.9700 . ?
C5A H5A2 0.9700 . ?
C5B C5A 1.530(7) 10_556 ?
C5B H5B1 0.9700 . ?
C5B H5B2 0.9700 . ?
Fe1 Cl1 2.174(3) 7_545 ?
Fe1 Cl1 2.174(3) . ?
Fe1 Cl1 2.174(3) 2_655 ?
Fe1 Cl1 2.174(3) 8_445 ?
